data_2017499
loop_
_publ_author_name
'Poto\<c\<n\'ak, Ivan'
'Imrich, J\'an'
'Danihel, Ivan'
'Ko\<z\'i\<sek, Jozef'
'Klika, Karel Douglas'

_publ_section_title
;
 4-(9,10-Dihydroacridin-9-ylidene)thiosemicarbazide and its
 five-membered thiazole and six-membered thiazine derivatives
;
_journal_coeditor_code DN3135
_journal_issue 2
_journal_name_full 'Acta Crystallographica Section C'
_journal_page_first o87
_journal_page_last o92
_journal_paper_doi 10.1107/S0108270110001277
_journal_volume 66
_journal_year 2010
_chemical_formula_iupac 'C20 H16 N4 O3 S'
_chemical_formula_moiety 'C20 H16 N4 O3 S'
_chemical_formula_sum 'C20 H16 N4 O3 S'
_chemical_formula_weight 392.43
_chemical_melting_point 565
_chemical_name_systematic
;2-{2-[2-(9,10-dihydroacridin-9-ylidene)-1-methylhydrazinyl]-4-oxo-4,5-dihydro-
1,3-thiazol-5-ylidene}acetate
;
_space_group_IT_number 2
_symmetry_cell_setting triclinic
_symmetry_space_group_name_Hall '-P 1'
_symmetry_space_group_name_H-M 'P -1'
_atom_sites_solution_hydrogens geom
_atom_sites_solution_primary direct
_atom_sites_solution_secondary difmap
_audit_creation_method SHELXL-97
_cell_angle_alpha 74.18(2)
_cell_angle_beta 76.324(18)
_cell_angle_gamma 71.74(2)
_cell_formula_units_Z 2
_cell_length_a 9.059(2)
_cell_length_b 10.238(3)
_cell_length_c 10.983(2)
_cell_measurement_reflns_used 2152
_cell_measurement_temperature 298(2)
_cell_measurement_theta_max 22.81
_cell_measurement_theta_min 2.87
_cell_volume 917.9(4)
_computing_cell_refinement 'CrysAlis RED (Oxford Diffraction, 2006)'
_computing_data_collection 'CrysAlis CCD (Oxford Diffraction, 2006)'
_computing_data_reduction 'CrysAlis RED (Oxford Diffraction, 2006)'
_computing_molecular_graphics 'DIAMOND (Brandenburg, 2000)'
_computing_publication_material 'SHELXL97 (Sheldrick, 2008); PARST ? (Nardelli, 1995)'
_computing_structure_refinement 'SHELXL97 (Sheldrick, 2008)'
_computing_structure_solution 'SHELXS97 (Sheldrick, 2008)'
_diffrn_ambient_temperature 298(2)
_diffrn_measured_fraction_theta_full 0.997
_diffrn_measured_fraction_theta_max 0.997
_diffrn_measurement_device_type 'Oxford Diffraction Gemini R CCD'
_diffrn_measurement_method
;
Rotation method data acquisition using \w and \f scans
;
_diffrn_radiation_monochromator graphite
_diffrn_radiation_source 'fine-focus sealed tube'
_diffrn_radiation_type MoK\a
_diffrn_radiation_wavelength 0.71073
_diffrn_reflns_av_R_equivalents 0.0569
_diffrn_reflns_av_sigmaI/netI 0.1206
_diffrn_reflns_limit_h_max 10
_diffrn_reflns_limit_h_min -10
_diffrn_reflns_limit_k_max 12
_diffrn_reflns_limit_k_min -11
_diffrn_reflns_limit_l_max 13
_diffrn_reflns_limit_l_min -10
_diffrn_reflns_number 9089
_diffrn_reflns_theta_full 25.05
_diffrn_reflns_theta_max 25.05
_diffrn_reflns_theta_min 3.20
_diffrn_standards_decay_% 0
_diffrn_standards_number 0
_exptl_absorpt_coefficient_mu 0.207
_exptl_absorpt_correction_T_max 0.992
_exptl_absorpt_correction_T_min 0.987
_exptl_absorpt_correction_type analytical
_exptl_absorpt_process_details
;
(Clark & Reid, 1995)
;
_exptl_crystal_colour orange
_exptl_crystal_density_diffrn 1.420
_exptl_crystal_density_method 'not measured'
_exptl_crystal_description needle
_exptl_crystal_F_000 408
_exptl_crystal_size_max 0.579
_exptl_crystal_size_mid 0.071
_exptl_crystal_size_min 0.050
_refine_diff_density_max 0.182
_refine_diff_density_min -0.175
_refine_ls_extinction_method none
_refine_ls_goodness_of_fit_ref 0.889
_refine_ls_hydrogen_treatment constr
_refine_ls_matrix_type full
_refine_ls_number_parameters 255
_refine_ls_number_reflns 3237
_refine_ls_number_restraints 0
_refine_ls_restrained_S_all 0.889
_refine_ls_R_factor_all 0.1145
_refine_ls_R_factor_gt 0.0398
_refine_ls_shift/su_max 0.000
_refine_ls_shift/su_mean 0.000
_refine_ls_structure_factor_coef Fsqd
_refine_ls_weighting_details 'calc w=1/[\s^2^(Fo^2^)+(0.0253P)^2^+0.0000P] where P=(Fo^2^+2Fc^2^)/3'
_refine_ls_weighting_scheme calc
_refine_ls_wR_factor_gt 0.0622
_refine_ls_wR_factor_ref 0.0786
_reflns_number_gt 1591
_reflns_number_total 3237
_reflns_threshold_expression I>2\s(I)
_cod_data_source_file dn3135.cif
_cod_data_source_block I
_cod_database_code 2017499
_cod_database_fobs_code 2017499

loop_
_symmetry_equiv_pos_as_xyz
'x, y, z'
'-x, -y, -z'

loop_
_atom_site_type_symbol
_atom_site_label
_atom_site_fract_x
_atom_site_fract_y
_atom_site_fract_z
_atom_site_U_iso_or_equiv
_atom_site_adp_type
_atom_site_calc_flag
_atom_site_refinement_flags
_atom_site_occupancy
_atom_site_disorder_assembly
_atom_site_disorder_group
S S1 0.09891(9) 0.33631(7) 0.93697(7) 0.0453(2) Uani d . 1 . .
C C2 0.2487(3) 0.4062(2) 0.9490(3) 0.0391(7) Uani d . 1 . .
N N3 0.3067(3) 0.3667(2) 1.0570(2) 0.0447(6) Uani d . 1 . .
C C4 0.2351(3) 0.2720(3) 1.1432(3) 0.0429(7) Uani d . 1 . .
O O4 0.2636(2) 0.21897(17) 1.25334(17) 0.0556(6) Uani d . 1 . .
C C5 0.1138(3) 0.2375(2) 1.0925(2) 0.0404(7) Uani d . 1 . .
C C6 0.0291(3) 0.1484(3) 1.1593(3) 0.0490(8) Uani d . 1 . .
H H6 0.0483 0.0990 1.2411 0.059 Uiso calc R 1 . .
C C7 -0.0930(4) 0.1259(3) 1.1078(3) 0.0538(8) Uani d . 1 . .
O O7 -0.1168(3) 0.1729(2) 0.9990(2) 0.0709(7) Uani d . 1 . .
O O8 -0.1806(2) 0.04969(19) 1.19778(19) 0.0644(6) Uani d . 1 . .
C C9 -0.3081(4) 0.0243(3) 1.1567(3) 0.0804(11) Uani d . 1 . .
H H9A -0.3871 0.1114 1.1375 0.121 Uiso calc R 1 . .
H H9B -0.3538 -0.0408 1.2241 0.121 Uiso calc R 1 . .
H H9C -0.2678 -0.0147 1.0815 0.121 Uiso calc R 1 . .
C C8' 0.0839(3) 0.7043(3) 0.5334(2) 0.0461(7) Uani d . 1 . .
H H8' 0.0693 0.7460 0.6023 0.055 Uiso calc R 1 . .
C C7' 0.0057(3) 0.7758(3) 0.4324(3) 0.0530(8) Uani d . 1 . .
H H7' -0.0619 0.8653 0.4332 0.064 Uiso calc R 1 . .
C C6' 0.0270(3) 0.7153(3) 0.3290(3) 0.0519(8) Uani d . 1 . .
H H6' -0.0257 0.7649 0.2603 0.062 Uiso calc R 1 . .
C C5' 0.1245(3) 0.5836(3) 0.3268(3) 0.0508(8) Uani d . 1 . .
H H5' 0.1373 0.5430 0.2576 0.061 Uiso calc R 1 . .
C C4' 0.5116(4) 0.1798(3) 0.4984(3) 0.0533(8) Uani d . 1 . .
H H4' 0.5136 0.1433 0.4290 0.064 Uiso calc R 1 . .
C C3' 0.6146(4) 0.1084(3) 0.5820(3) 0.0575(8) Uani d . 1 . .
H H3' 0.6860 0.0233 0.5699 0.069 Uiso calc R 1 . .
C C2' 0.6131(4) 0.1630(3) 0.6855(3) 0.0570(8) Uani d . 1 . .
H H2' 0.6850 0.1156 0.7413 0.068 Uiso calc R 1 . .
C C1' 0.5060(3) 0.2862(3) 0.7048(3) 0.0490(8) Uani d . 1 . .
H H1' 0.5065 0.3210 0.7745 0.059 Uiso calc R 1 . .
C C10A' 0.2049(3) 0.5101(3) 0.4296(3) 0.0402(7) Uani d . 1 . .
C C8A' 0.1855(3) 0.5697(3) 0.5344(2) 0.0367(7) Uani d . 1 . .
C C9A' 0.3945(3) 0.3628(2) 0.6233(2) 0.0370(7) Uani d . 1 . .
C C4A' 0.4023(3) 0.3081(3) 0.5164(3) 0.0410(7) Uani d . 1 . .
N N10' 0.3051(3) 0.3781(2) 0.42686(19) 0.0471(6) Uani d . 1 . .
H H10' 0.3070 0.3380 0.3669 0.057 Uiso calc R 1 . .
C C9' 0.2712(3) 0.4916(2) 0.6420(2) 0.0366(7) Uani d . 1 . .
N N11' 0.2174(3) 0.5501(2) 0.7425(2) 0.0457(6) Uani d . 1 . .
N N12' 0.2998(3) 0.4932(2) 0.8481(2) 0.0449(6) Uani d . 1 . .
C C1" 0.4140(4) 0.5675(3) 0.8521(3) 0.0606(9) Uani d . 1 . .
H H1A" 0.3812 0.6073 0.9270 0.091 Uiso calc R 1 . .
H H1B" 0.4187 0.6414 0.7767 0.091 Uiso calc R 1 . .
H H1C" 0.5163 0.5022 0.8552 0.091 Uiso calc R 1 . .

loop_
_atom_site_aniso_label
_atom_site_aniso_U_11
_atom_site_aniso_U_22
_atom_site_aniso_U_33
_atom_site_aniso_U_12
_atom_site_aniso_U_13
_atom_site_aniso_U_23
S1 0.0494(5) 0.0538(4) 0.0396(4) -0.0180(4) -0.0155(4) -0.0092(3)
C2 0.0427(19) 0.0425(14) 0.0362(17) -0.0136(14) -0.0113(15) -0.0084(13)
N3 0.0489(16) 0.0559(13) 0.0333(14) -0.0162(13) -0.0158(13) -0.0058(11)
C4 0.047(2) 0.0473(16) 0.0353(18) -0.0069(15) -0.0089(15) -0.0160(14)
O4 0.0742(16) 0.0611(12) 0.0368(12) -0.0203(11) -0.0229(11) -0.0049(9)
C5 0.0439(19) 0.0428(15) 0.0387(17) -0.0063(14) -0.0134(15) -0.0163(13)
C6 0.053(2) 0.0532(17) 0.0430(18) -0.0169(16) -0.0083(16) -0.0110(14)
C7 0.053(2) 0.0502(18) 0.057(2) -0.0205(17) 0.000(2) -0.0101(16)
O7 0.0742(17) 0.0950(15) 0.0559(15) -0.0449(13) -0.0165(13) -0.0051(12)
O8 0.0611(15) 0.0666(13) 0.0688(15) -0.0324(12) -0.0002(12) -0.0114(11)
C9 0.063(3) 0.079(2) 0.113(3) -0.040(2) -0.003(2) -0.028(2)
C8' 0.050(2) 0.0506(17) 0.0368(18) -0.0078(16) -0.0123(15) -0.0098(13)
C7' 0.058(2) 0.0521(17) 0.0450(19) -0.0090(16) -0.0168(17) -0.0037(15)
C6' 0.056(2) 0.0608(19) 0.0402(19) -0.0173(18) -0.0251(16) 0.0038(15)
C5' 0.059(2) 0.0599(18) 0.0397(18) -0.0195(17) -0.0173(17) -0.0089(15)
C4' 0.065(2) 0.0469(17) 0.051(2) -0.0163(18) -0.0077(18) -0.0147(15)
C3' 0.052(2) 0.0430(16) 0.068(2) -0.0049(16) -0.0054(19) -0.0091(16)
C2' 0.047(2) 0.0538(19) 0.063(2) -0.0088(17) -0.0151(17) -0.0001(16)
C1' 0.048(2) 0.0567(18) 0.0455(18) -0.0178(17) -0.0147(16) -0.0053(14)
C10A' 0.0381(18) 0.0441(16) 0.0407(18) -0.0160(14) -0.0089(15) -0.0051(14)
C8A' 0.0381(18) 0.0464(16) 0.0291(16) -0.0161(14) -0.0073(14) -0.0065(13)
C9A' 0.0386(19) 0.0418(15) 0.0327(16) -0.0174(15) -0.0059(14) -0.0037(12)
C4A' 0.0430(19) 0.0423(16) 0.0391(17) -0.0192(15) -0.0032(15) -0.0051(14)
N10' 0.0604(18) 0.0520(15) 0.0365(14) -0.0181(13) -0.0140(13) -0.0130(11)
C9' 0.0379(18) 0.0432(16) 0.0328(17) -0.0211(14) -0.0076(14) -0.0014(13)
N11' 0.0520(16) 0.0532(13) 0.0328(14) -0.0110(12) -0.0153(13) -0.0070(11)
N12' 0.0512(16) 0.0571(14) 0.0362(14) -0.0222(13) -0.0164(12) -0.0088(12)
C1" 0.073(2) 0.0730(19) 0.0486(19) -0.0420(18) -0.0185(17) -0.0002(15)

loop_
_atom_type_symbol
_atom_type_description
_atom_type_scat_dispersion_real
_atom_type_scat_dispersion_imag
_atom_type_scat_source
C C 0.0033 0.0016 'International Tables Vol C Tables 4.2.6.8 and 6.1.1.4'
H H 0.0000 0.0000 'International Tables Vol C Tables 4.2.6.8 and 6.1.1.4'
N N 0.0061 0.0033 'International Tables Vol C Tables 4.2.6.8 and 6.1.1.4'
O O 0.0106 0.0060 'International Tables Vol C Tables 4.2.6.8 and 6.1.1.4'
S S 0.1246 0.1234 'International Tables Vol C Tables 4.2.6.8 and 6.1.1.4'

loop_
_geom_angle_atom_site_label_1
_geom_angle_atom_site_label_2
_geom_angle_atom_site_label_3
_geom_angle_site_symmetry_1
_geom_angle_site_symmetry_3
_geom_angle
_geom_angle_publ_flag
C5 S1 C2 . . 87.50(13) ?
N12' C2 N3 . . 123.0(2) ?
N12' C2 S1 . . 117.8(2) ?
N3 C2 S1 . . 119.23(19) ?
C2 N3 C4 . . 110.0(2) ?
O4 C4 N3 . . 124.3(3) ?
O4 C4 C5 . . 122.0(2) ?
N3 C4 C5 . . 113.7(2) ?
C6 C5 C4 . . 124.4(2) ?
C6 C5 S1 . . 126.0(2) ?
C4 C5 S1 . . 109.6(2) ?
C5 C6 C7 . . 121.8(3) ?
C5 C6 H6 . . 119.1 ?
C7 C6 H6 . . 119.1 ?
O7 C7 O8 . . 123.5(3) ?
O7 C7 C6 . . 124.5(3) ?
O8 C7 C6 . . 111.9(3) ?
C7 O8 C9 . . 116.2(3) ?
O8 C9 H9A . . 109.5 ?
O8 C9 H9B . . 109.5 ?
H9A C9 H9B . . 109.5 ?
O8 C9 H9C . . 109.5 ?
H9A C9 H9C . . 109.5 ?
H9B C9 H9C . . 109.5 ?
C7' C8' C8A' . . 120.9(3) ?
C7' C8' H8' . . 119.6 ?
C8A' C8' H8' . . 119.6 ?
C8' C7' C6' . . 120.1(3) ?
C8' C7' H7' . . 119.9 ?
C6' C7' H7' . . 119.9 ?
C5' C6' C7' . . 120.7(3) ?
C5' C6' H6' . . 119.6 ?
C7' C6' H6' . . 119.6 ?
C6' C5' C10A' . . 119.4(3) ?
C6' C5' H5' . . 120.3 ?
C10A' C5' H5' . . 120.3 ?
C3' C4' C4A' . . 120.5(3) ?
C3' C4' H4' . . 119.7 ?
C4A' C4' H4' . . 119.7 ?
C4' C3' C2' . . 120.0(3) ?
C4' C3' H3' . . 120.0 ?
C2' C3' H3' . . 120.0 ?
C1' C2' C3' . . 119.9(3) ?
C1' C2' H2' . . 120.1 ?
C3' C2' H2' . . 120.1 ?
C2' C1' C9A' . . 122.6(3) ?
C2' C1' H1' . . 118.7 ?
C9A' C1' H1' . . 118.7 ?
N10' C10A' C8A' . . 119.7(2) ?
N10' C10A' C5' . . 119.6(3) ?
C8A' C10A' C5' . . 120.7(3) ?
C10A' C8A' C8' . . 118.2(2) ?
C10A' C8A' C9' . . 120.3(2) ?
C8' C8A' C9' . . 121.6(2) ?
C1' C9A' C4A' . . 116.5(2) ?
C1' C9A' C9' . . 125.4(3) ?
C4A' C9A' C9' . . 118.1(2) ?
N10' C4A' C4' . . 118.1(3) ?
N10' C4A' C9A' . . 121.4(2) ?
C4' C4A' C9A' . . 120.5(3) ?
C4A' N10' C10A' . . 122.3(2) ?
C4A' N10' H10' . . 118.8 ?
C10A' N10' H10' . . 118.8 ?
N11' C9' C9A' . . 131.0(2) ?
N11' C9' C8A' . . 112.2(2) ?
C9A' C9' C8A' . . 116.8(2) ?
C9' N11' N12' . . 117.8(2) yes
C2 N12' N11' . . 120.6(2) yes
C2 N12' C1" . . 121.9(2) ?
N11' N12' C1" . . 115.3(2) ?
N12' C1" H1A" . . 109.5 ?
N12' C1" H1B" . . 109.5 ?
H1A" C1" H1B" . . 109.5 ?
N12' C1" H1C" . . 109.5 ?
H1A" C1" H1C" . . 109.5 ?
H1B" C1" H1C" . . 109.5 ?

loop_
_geom_bond_atom_site_label_1
_geom_bond_atom_site_label_2
_geom_bond_site_symmetry_2
_geom_bond_distance
_geom_bond_publ_flag
S1 C5 . 1.744(3) ?
S1 C2 . 1.765(3) ?
C2 N12' . 1.309(3) ?
C2 N3 . 1.321(3) ?
N3 C4 . 1.364(3) ?
C4 O4 . 1.235(3) ?
C4 C5 . 1.511(4) ?
C5 C6 . 1.330(3) yes
C6 C7 . 1.457(4) yes
C6 H6 . 0.9300 ?
C7 O7 . 1.203(3) yes
C7 O8 . 1.346(3) yes
O8 C9 . 1.450(3) yes
C9 H9A . 0.9600 ?
C9 H9B . 0.9600 ?
C9 H9C . 0.9600 ?
C8' C7' . 1.368(3) ?
C8' C8A' . 1.396(3) ?
C8' H8' . 0.9300 ?
C7' C6' . 1.384(4) ?
C7' H7' . 0.9300 ?
C6' C5' . 1.363(3) ?
C6' H6' . 0.9300 ?
C5' C10A' . 1.398(3) ?
C5' H5' . 0.9300 ?
C4' C3' . 1.364(4) ?
C4' C4A' . 1.406(4) ?
C4' H4' . 0.9300 ?
C3' C2' . 1.392(4) ?
C3' H3' . 0.9300 ?
C2' C1' . 1.363(4) ?
C2' H2' . 0.9300 ?
C1' C9A' . 1.409(3) ?
C1' H1' . 0.9300 ?
C10A' N10' . 1.376(3) ?
C10A' C8A' . 1.395(3) ?
C8A' C9' . 1.473(3) yes
C9A' C4A' . 1.411(3) ?
C9A' C9' . 1.464(3) yes
C4A' N10' . 1.373(3) ?
N10' H10' . 0.8600 ?
C9' N11' . 1.318(3) yes
N11' N12' . 1.418(3) yes
N12' C1" . 1.477(3) ?
C1" H1A" . 0.9600 ?
C1" H1B" . 0.9600 ?
C1" H1C" . 0.9600 ?

loop_
_geom_hbond_atom_site_label_D
_geom_hbond_atom_site_label_H
_geom_hbond_atom_site_label_A
_geom_hbond_site_symmetry_A
_geom_hbond_distance_DH
_geom_hbond_distance_HA
_geom_hbond_distance_DA
_geom_hbond_angle_DHA
N10' H10' O4 1_554 0.86 2.13 2.974(3) 165.0
C1' H1' N12' . 0.93 2.29 2.899(4) 122.3

loop_
_geom_torsion_atom_site_label_1
_geom_torsion_atom_site_label_2
_geom_torsion_atom_site_label_3
_geom_torsion_atom_site_label_4
_geom_torsion_site_symmetry_1
_geom_torsion_site_symmetry_2
_geom_torsion_site_symmetry_3
_geom_torsion_site_symmetry_4
_geom_torsion
_geom_torsion_publ_flag
C5 S1 C2 N12' . . . . 177.0(2) ?
C5 S1 C2 N3 . . . . -1.4(2) ?
N12' C2 N3 C4 . . . . -177.7(2) ?
S1 C2 N3 C4 . . . . 0.6(3) ?
C2 N3 C4 O4 . . . . -178.6(3) ?
C2 N3 C4 C5 . . . . 0.8(3) ?
O4 C4 C5 C6 . . . . -0.5(4) ?
N3 C4 C5 C6 . . . . -179.9(2) ?
O4 C4 C5 S1 . . . . 177.6(2) ?
N3 C4 C5 S1 . . . . -1.8(3) ?
C2 S1 C5 C6 . . . . 179.7(3) ?
C2 S1 C5 C4 . . . . 1.64(18) ?
C4 C5 C6 C7 . . . . 176.2(2) ?
S1 C5 C6 C7 . . . . -1.6(4) ?
C5 C6 C7 O7 . . . . 7.9(5) yes
C5 C6 C7 O8 . . . . -170.0(2) ?
O7 C7 O8 C9 . . . . 0.7(4) ?
C6 C7 O8 C9 . . . . 178.6(2) ?
C8A' C8' C7' C6' . . . . -0.3(4) ?
C8' C7' C6' C5' . . . . 0.7(4) ?
C7' C6' C5' C10A' . . . . -0.8(4) ?
C4A' C4' C3' C2' . . . . -0.5(4) ?
C4' C3' C2' C1' . . . . 1.5(4) ?
C3' C2' C1' C9A' . . . . -0.1(4) ?
C6' C5' C10A' N10' . . . . -179.0(2) ?
C6' C5' C10A' C8A' . . . . 0.5(4) ?
N10' C10A' C8A' C8' . . . . 179.4(2) ?
C5' C10A' C8A' C8' . . . . -0.1(4) ?
N10' C10A' C8A' C9' . . . . -0.3(3) ?
C5' C10A' C8A' C9' . . . . -179.8(2) ?
C7' C8' C8A' C10A' . . . . 0.0(4) ?
C7' C8' C8A' C9' . . . . 179.7(2) ?
C2' C1' C9A' C4A' . . . . -2.2(4) ?
C2' C1' C9A' C9' . . . . 176.7(2) ?
C3' C4' C4A' N10' . . . . 177.6(2) ?
C3' C4' C4A' C9A' . . . . -1.9(4) ?
C1' C9A' C4A' N10' . . . . -176.4(2) ?
C9' C9A' C4A' N10' . . . . 4.6(3) ?
C1' C9A' C4A' C4' . . . . 3.2(3) ?
C9' C9A' C4A' C4' . . . . -175.8(2) ?
C4' C4A' N10' C10A' . . . . -173.8(2) ?
C9A' C4A' N10' C10A' . . . . 5.7(4) ?
C8A' C10A' N10' C4A' . . . . -7.9(4) ?
C5' C10A' N10' C4A' . . . . 171.6(2) ?
C1' C9A' C9' N11' . . . . -13.6(4) ?
C4A' C9A' C9' N11' . . . . 165.3(2) ?
C1' C9A' C9' C8A' . . . . 169.1(2) ?
C4A' C9A' C9' C8A' . . . . -12.0(3) ?
C10A' C8A' C9' N11' . . . . -167.8(2) ?
C8' C8A' C9' N11' . . . . 12.5(3) ?
C10A' C8A' C9' C9A' . . . . 10.0(3) ?
C8' C8A' C9' C9A' . . . . -169.7(2) ?
C9A' C9' N11' N12' . . . . 8.7(4) yes
C8A' C9' N11' N12' . . . . -173.92(19) ?
N3 C2 N12' N11' . . . . -169.7(2) ?
S1 C2 N12' N11' . . . . 12.0(3) ?
N3 C2 N12' C1" . . . . -7.4(4) ?
S1 C2 N12' C1" . . . . 174.2(2) ?
C9' N11' N12' C2 . . . . -99.6(3) yes
C9' N11' N12' C1" . . . . 97.0(3) ?

loop_
_cod_related_entry_id
_cod_related_entry_database
_cod_related_entry_code
1 ChemSpider 26231141
